data_4115576
loop_
_publ_author_name
'Qiuyue Yu'
'Cynthia A. Salhi'
'Edna A. Ambundo'
'Mary Jane Heeg'
'L. A. Ochrymowycz'
'D. B. Rorabacher'

_publ_section_title
;
 Direct Evidence for a Geometrically Constrained "Entatic State" Effect on
 Copper(II/I) Electron-Transfer Kinetics As Manifested in Metastable
 Intermediates
;
_journal_name_full 'Journal of the American Chemical Society'
_journal_page_first 5720
_journal_page_last 5729
_journal_paper_doi 10.1021/ja002995r
_journal_volume 123
_journal_year 2001
_chemical_formula_sum 'C18 H36 Cl2 Cu O10 S4'
_chemical_formula_weight 675.15
_chemical_name_systematic
; 
 ? 
;
_space_group_IT_number 14
_symmetry_cell_setting monoclinic
_symmetry_space_group_name_Hall '-P 2yn'
_symmetry_space_group_name_H-M 'P 1 21/n 1'
_atom_sites_solution_hydrogens geom
_atom_sites_solution_primary direct
_atom_sites_solution_secondary difmap
_audit_creation_method SHELXL
_cell_angle_alpha 90.00
_cell_angle_beta 101.5360(10)
_cell_angle_gamma 90.00
_cell_formula_units_Z 4
_cell_length_a 20.0273(13)
_cell_length_b 6.9960(4)
_cell_length_c 20.2965(13)
_cell_measurement_reflns_used 4812
_cell_measurement_temperature 295(2)
_cell_volume 2786.3(3)
_computing_cell_refinement 'Bruker SAINT'
_computing_data_collection 'Bruker SMART'
_computing_data_reduction 'Bruker SAINT'
_computing_molecular_graphics SHELXTL-Plus
_computing_publication_material SHELXL-93
_computing_structure_refinement 'SHELXL-93 (Sheldrick, 1993)'
_computing_structure_solution 'SHELXS-86 (Sheldrick, 1990)'
_diffrn_ambient_temperature 295(2)
_diffrn_measurement_device 'Bruker P4/CCD'
_diffrn_measurement_method 'SMART CCD'
_diffrn_radiation_monochromator graphite
_diffrn_radiation_source 'fine-focus sealed tube'
_diffrn_radiation_type MoK\a
_diffrn_radiation_wavelength 0.71073
_diffrn_reflns_av_R_equivalents 0.038
_diffrn_reflns_av_sigmaI/netI 0.0564
_diffrn_reflns_limit_h_max 25
_diffrn_reflns_limit_h_min -26
_diffrn_reflns_limit_k_max 9
_diffrn_reflns_limit_k_min 0
_diffrn_reflns_limit_l_max 26
_diffrn_reflns_limit_l_min 0
_diffrn_reflns_number 18559
_diffrn_reflns_theta_max 28.31
_diffrn_reflns_theta_min 1.30
_exptl_absorpt_coefficient_mu 1.323
_exptl_absorpt_correction_type multi-scan
_exptl_crystal_colour dark
_exptl_crystal_density_diffrn 1.609
_exptl_crystal_description fragment
_exptl_crystal_F_000 1404
_exptl_crystal_size_max 0.20
_exptl_crystal_size_mid 0.20
_exptl_crystal_size_min 0.10
_refine_diff_density_max 0.756
_refine_diff_density_min -0.863
_refine_diff_density_rms 0.108
_refine_ls_extinction_coef 0.0000(5)
_refine_ls_extinction_expression Fc^*^=kFc[1+0.001xFc^2^\l^3^/sin(2\q)]^-1/4^
_refine_ls_extinction_method SHELXL
_refine_ls_goodness_of_fit_all 1.054
_refine_ls_goodness_of_fit_obs 1.218
_refine_ls_matrix_type full
_refine_ls_number_parameters 312
_refine_ls_number_reflns 6443
_refine_ls_number_restraints 0
_refine_ls_restrained_S_all 1.081
_refine_ls_restrained_S_obs 1.218
_refine_ls_R_factor_all 0.1363
_refine_ls_R_factor_obs 0.0739
_refine_ls_shift/esd_max -0.189
_refine_ls_shift/esd_mean 0.016
_refine_ls_structure_factor_coef Fsqd
_refine_ls_weighting_details 'w=1/[\s^2^(Fo^2^)+(0.1264P)^2^+2.3874P] where P=(Fo^2^+2Fc^2^)/3'
_refine_ls_weighting_scheme calc
_refine_ls_wR_factor_all 0.2492
_refine_ls_wR_factor_obs 0.2070
_reflns_number_observed 3557
_reflns_number_total 6447
_reflns_observed_criterion >2sigma(I)
_cod_data_source_file ja002995r_3.cif
_cod_data_source_block Cu(II)L9
_cod_depositor_comments
;
The following automatic conversions were performed:

'_refine_ls_weighting_scheme' value 'calc
w=1/[\s^2^(Fo^2^)+(0.1264P)^2^+2.3874P] where P=(Fo^2^+2Fc^2^)/3' was
changed to 'calc'. New tag '_refine_ls_weighting_details' was
created. The value of the new tag was set to
'w=1/[\s^2^(Fo^2^)+(0.1264P)^2^+2.3874P] where P=(Fo^2^+2Fc^2^)/3'.

Automatic conversion script
Id: cif_fix_values 3143 2015-03-26 13:38:13Z robertas 
;
_cod_database_code 4115576

loop_
_symmetry_equiv_pos_as_xyz
'x, y, z'
'-x+1/2, y+1/2, -z+1/2'
'-x, -y, -z'
'x-1/2, -y-1/2, z-1/2'

loop_
_atom_site_aniso_label
_atom_site_aniso_U_11
_atom_site_aniso_U_22
_atom_site_aniso_U_33
_atom_site_aniso_U_23
_atom_site_aniso_U_13
_atom_site_aniso_U_12
Cu1 0.0659(7) 0.0403(5) 0.0564(7) -0.0099(4) -0.0179(5) 0.0173(5)
S1 0.0440(8) 0.0373(6) 0.0467(8) -0.0025(5) 0.0040(6) -0.0007(6)
S2 0.0432(7) 0.0357(6) 0.0533(8) 0.0041(6) 0.0030(6) 0.0017(6)
O1 0.136(6) 0.115(5) 0.157(6) 0.012(5) 0.048(5) 0.000(5)
C1 0.043(3) 0.051(3) 0.041(3) 0.006(2) 0.005(2) -0.003(2)
C2 0.048(4) 0.084(4) 0.053(4) -0.022(3) 0.002(3) 0.004(3)
C3 0.076(5) 0.112(6) 0.039(3) -0.006(4) -0.003(3) 0.008(4)
C4 0.056(4) 0.102(5) 0.057(4) 0.005(4) -0.003(3) 0.015(4)
C5 0.051(4) 0.071(4) 0.058(4) 0.016(3) -0.005(3) 0.008(3)
C6 0.036(3) 0.050(3) 0.048(3) 0.008(2) 0.001(2) -0.001(2)
C7 0.053(4) 0.088(5) 0.072(5) -0.003(4) 0.006(3) 0.020(4)
C8 0.058(4) 0.086(5) 0.070(4) -0.015(4) 0.008(3) 0.033(4)
C9 0.069(4) 0.093(5) 0.051(4) -0.011(3) 0.015(3) 0.021(4)
Cu2 0.0637(8) 0.0514(6) 0.0854(9) 0.0283(6) -0.0240(6) -0.0172(5)
S3 0.0459(8) 0.0412(7) 0.0598(9) 0.0014(6) 0.0104(6) -0.0025(6)
S4 0.0564(9) 0.0421(7) 0.0481(8) 0.0055(6) 0.0082(6) 0.0015(6)
O2 0.122(5) 0.133(6) 0.122(5) -0.001(4) 0.035(4) 0.011(4)
C10 0.047(3) 0.055(3) 0.050(3) -0.009(3) 0.007(3) 0.003(3)
C11 0.053(4) 0.082(5) 0.074(5) -0.010(4) 0.002(3) -0.015(3)
C12 0.045(4) 0.115(6) 0.077(5) -0.013(4) -0.002(3) -0.001(4)
C13 0.053(4) 0.115(6) 0.060(4) -0.007(4) -0.004(3) 0.013(4)
C14 0.054(4) 0.082(4) 0.057(4) 0.007(3) 0.002(3) 0.015(3)
C15 0.046(3) 0.057(3) 0.049(3) -0.003(3) 0.006(3) 0.002(3)
C16 0.075(5) 0.093(5) 0.056(4) 0.026(4) 0.019(3) 0.007(4)
C17 0.072(5) 0.096(5) 0.073(5) 0.033(4) 0.023(4) -0.010(4)
C18 0.056(4) 0.091(5) 0.091(5) 0.028(4) 0.027(4) -0.002(4)
Cl1 0.0636(11) 0.0815(12) 0.0742(11) -0.0138(9) 0.0248(9) -0.0124(9)
Cl2 0.0729(12) 0.0834(12) 0.0600(10) -0.0059(8) 0.0204(8) 0.0043(9)

loop_
_atom_site_label
_atom_site_type_symbol
_atom_site_fract_x
_atom_site_fract_y
_atom_site_fract_z
_atom_site_U_iso_or_equiv
_atom_site_thermal_displace_type
_atom_site_occupancy
_atom_site_calc_flag
_atom_site_refinement_flags
_atom_site_disorder_group
Cu1 Cu 0.0000 0.0000 0.5000 0.0584(4) Uani 1 d S .
S1 S 0.03151(7) 0.2225(2) 0.58244(7) 0.0434(4) Uani 1 d . .
S2 S 0.06985(7) -0.2197(2) 0.56294(7) 0.0450(4) Uani 1 d . .
O1 O 0.0928(4) 0.1306(10) 0.4461(4) 0.133(2) Uani 1 d . .
C1 C 0.0743(3) 0.0730(8) 0.6526(3) 0.0455(12) Uani 1 d . .
H1 H 0.0399(3) 0.0016(8) 0.6707(3) 0.055 Uiso 1 calc R .
C2 C 0.1143(3) 0.1997(10) 0.7078(3) 0.063(2) Uani 1 d . .
H2A H 0.0832(3) 0.2822(10) 0.7256(3) 0.076 Uiso 1 calc R .
H2B H 0.1456(3) 0.2797(10) 0.6894(3) 0.076 Uiso 1 calc R .
C3 C 0.1541(4) 0.0735(12) 0.7644(3) 0.078(2) Uani 1 d . .
H3A H 0.1804(4) 0.1544(12) 0.7990(3) 0.093 Uiso 1 calc R .
H3B H 0.1222(4) 0.0007(12) 0.7846(3) 0.093 Uiso 1 calc R .
C4 C 0.2011(3) -0.0610(11) 0.7388(3) 0.073(2) Uani 1 d . .
H4A H 0.2249(3) -0.1393(11) 0.7755(3) 0.088 Uiso 1 calc R .
H4B H 0.2348(3) 0.0114(11) 0.7209(3) 0.088 Uiso 1 calc R .
C5 C 0.1618(3) -0.1879(9) 0.6845(3) 0.062(2) Uani 1 d . .
H5A H 0.1310(3) -0.2686(9) 0.7034(3) 0.075 Uiso 1 calc R .
H5B H 0.1932(3) -0.2699(9) 0.6669(3) 0.075 Uiso 1 calc R .
C6 C 0.1209(3) -0.0664(8) 0.6272(3) 0.0456(12) Uani 1 d . .
H6 H 0.1530(3) 0.0062(8) 0.6063(3) 0.055 Uiso 1 calc R .
C7 C 0.1282(3) -0.2870(11) 0.5094(3) 0.072(2) Uani 1 d . .
H7A H 0.1488(3) -0.1725(11) 0.4954(3) 0.086 Uiso 1 calc R .
H7B H 0.1644(3) -0.3646(11) 0.5352(3) 0.086 Uiso 1 calc R .
C8 C 0.0947(3) -0.3957(10) 0.4486(3) 0.072(2) Uani 1 d . .
H8A H 0.0680(3) -0.4975(10) 0.4630(3) 0.087 Uiso 1 calc R .
H8B H 0.1302(3) -0.4556(10) 0.4294(3) 0.087 Uiso 1 calc R .
C9 C 0.0482(3) -0.2836(11) 0.3925(3) 0.070(2) Uani 1 d . .
H9A H 0.0387(3) -0.3602(11) 0.3519(3) 0.085 Uiso 1 calc R .
H9B H 0.0710(3) -0.1677(11) 0.3829(3) 0.085 Uiso 1 calc R .
Cu2 Cu 0.5000 0.0000 0.5000 0.0722(4) Uani 1 d S .
S3 S 0.58080(7) 0.2319(2) 0.52733(8) 0.0490(4) Uani 1 d . .
S4 S 0.57044(8) -0.2100(2) 0.56791(7) 0.0491(4) Uani 1 d . .
O2 O 0.5546(3) -0.1274(10) 0.4027(3) 0.124(2) Uani 1 d . .
C10 C 0.6555(3) 0.0971(8) 0.5694(3) 0.0508(14) Uani 1 d . .
H10 H 0.6750(3) 0.0282(8) 0.5356(3) 0.061 Uiso 1 calc R .
C11 C 0.7085(3) 0.2331(10) 0.6076(4) 0.071(2) Uani 1 d . .
H11A H 0.6882(3) 0.3100(10) 0.6381(4) 0.085 Uiso 1 calc R .
H11B H 0.7241(3) 0.3185(10) 0.5761(4) 0.085 Uiso 1 calc R .
C12 C 0.7698(3) 0.1211(12) 0.6478(4) 0.081(2) Uani 1 d . .
H12A H 0.7929(3) 0.0542(12) 0.6169(4) 0.097 Uiso 1 calc R .
H12B H 0.8020(3) 0.2098(12) 0.6738(4) 0.097 Uiso 1 calc R .
C13 C 0.7468(4) -0.0199(11) 0.6941(4) 0.078(2) Uani 1 d . .
H13A H 0.7277(4) 0.0482(11) 0.7276(4) 0.094 Uiso 1 calc R .
H13B H 0.7858(4) -0.0925(11) 0.7173(4) 0.094 Uiso 1 calc R .
C14 C 0.6941(3) -0.1555(10) 0.6564(3) 0.066(2) Uani 1 d . .
H14A H 0.6789(3) -0.2413(10) 0.6880(3) 0.079 Uiso 1 calc R .
H14B H 0.7143(3) -0.2320(10) 0.6256(3) 0.079 Uiso 1 calc R .
C15 C 0.6332(3) -0.0462(8) 0.6171(3) 0.0512(14) Uani 1 d . .
H15 H 0.6113(3) 0.0233(8) 0.6489(3) 0.061 Uiso 1 calc R .
C16 C 0.5205(4) -0.2858(11) 0.6286(3) 0.074(2) Uani 1 d . .
H16A H 0.5491(4) -0.3610(11) 0.6634(3) 0.089 Uiso 1 calc R .
H16B H 0.5053(4) -0.1739(11) 0.6497(3) 0.089 Uiso 1 calc R .
C17 C 0.4586(4) -0.4043(11) 0.5963(4) 0.079(2) Uani 1 d . .
H17A H 0.4416(4) -0.4696(11) 0.6317(4) 0.095 Uiso 1 calc R .
H17B H 0.4736(4) -0.5015(11) 0.5684(4) 0.095 Uiso 1 calc R .
C18 C 0.3995(4) -0.2949(11) 0.5533(4) 0.078(2) Uani 1 d . .
H18A H 0.3907(4) -0.1796(11) 0.5767(4) 0.093 Uiso 1 calc R .
H18B H 0.3588(4) -0.3732(11) 0.5463(4) 0.093 Uiso 1 calc R .
Cl1 Cl 0.26057(10) 0.2518(3) 0.55362(9) 0.0716(5) Uani 1 d . .
O3 O 0.2095(6) 0.3205(17) 0.5890(6) 0.086(3) Uiso 0.50 d P 1
O4 O 0.3251(12) 0.2593(32) 0.5852(13) 0.202(9) Uiso 0.50 d P 1
O5 O 0.2435(8) 0.0593(22) 0.5352(9) 0.124(4) Uiso 0.50 d P 1
O6 O 0.2625(8) 0.3627(25) 0.4916(8) 0.139(5) Uiso 0.50 d P 1
O3' O 0.3210(9) 0.2978(23) 0.5314(9) 0.135(5) Uiso 0.50 d P 2
O4' O 0.2419(8) 0.3817(21) 0.5954(7) 0.116(5) Uiso 0.50 d P 2
O5' O 0.2095(11) 0.1908(32) 0.5053(10) 0.183(7) Uiso 0.50 d P 2
O6' O 0.2778(8) 0.0687(22) 0.5842(8) 0.126(5) Uiso 0.50 d P 2
Cl2 Cl 0.44296(10) 0.7820(3) 0.23489(9) 0.0711(5) Uani 1 d . .
O7 O 0.4118(10) 0.6634(25) 0.2777(9) 0.148(6) Uiso 0.50 d P 1
O8 O 0.4061(8) 0.9582(21) 0.2335(7) 0.109(5) Uiso 0.50 d P 1
O9 O 0.5055(8) 0.8641(22) 0.2595(9) 0.133(5) Uiso 0.50 d P 1
O10 O 0.4469(9) 0.7288(24) 0.1698(9) 0.145(5) Uiso 0.50 d P 1
O7' O 0.4462(9) 0.7210(22) 0.3003(8) 0.120(5) Uiso 0.50 d P 2
O8' O 0.4296(8) 0.6079(24) 0.2030(8) 0.138(5) Uiso 0.50 d P 2
O9' O 0.3833(7) 0.8975(19) 0.2150(7) 0.096(4) Uiso 0.50 d P 2
O10' O 0.5034(9) 0.8447(25) 0.2106(10) 0.153(6) Uiso 0.50 d P 2

loop_
_atom_type_symbol
_atom_type_description
_atom_type_scat_dispersion_real
_atom_type_scat_dispersion_imag
_atom_type_scat_source
C C 0.0033 0.0016 'International Tables Vol C Tables 4.2.6.8 and 6.1.1.4'
H H 0.0000 0.0000 'International Tables Vol C Tables 4.2.6.8 and 6.1.1.4'
O O 0.0106 0.0060 'International Tables Vol C Tables 4.2.6.8 and 6.1.1.4'
S S 0.1246 0.1234 'International Tables Vol C Tables 4.2.6.8 and 6.1.1.4'
Cl Cl 0.1484 0.1585 'International Tables Vol C Tables 4.2.6.8 and 6.1.1.4'
Cu Cu 0.3201 1.2651 'International Tables Vol C Tables 4.2.6.8 and 6.1.1.4'

loop_
_geom_angle_atom_site_label_1
_geom_angle_atom_site_label_2
_geom_angle_atom_site_label_3
_geom_angle
_geom_angle_site_symmetry_1
_geom_angle_site_symmetry_3
S1 Cu1 S1 180.0 3_556 .
S1 Cu1 S2 89.99(5) 3_556 .
S1 Cu1 S2 90.01(5) . .
S1 Cu1 S2 90.01(5) 3_556 3_556
S1 Cu1 S2 89.99(5) . 3_556
S2 Cu1 S2 180.0 . 3_556
C9 S1 C1 102.5(3) 3_556 .
C9 S1 Cu1 103.7(2) 3_556 .
C1 S1 Cu1 101.5(2) . .
C7 S2 C6 104.1(3) . .
C7 S2 Cu1 103.6(2) . .
C6 S2 Cu1 101.3(2) . .
C6 C1 C2 111.0(4) . .
C6 C1 S1 109.1(4) . .
C2 C1 S1 109.5(4) . .
C1 C2 C3 109.4(6) . .
C4 C3 C2 111.7(5) . .
C3 C4 C5 110.6(6) . .
C4 C5 C6 110.4(5) . .
C1 C6 C5 111.8(5) . .
C1 C6 S2 109.0(4) . .
C5 C6 S2 110.6(4) . .
C8 C7 S2 113.1(5) . .
C7 C8 C9 117.4(6) . .
C8 C9 S1 110.5(5) . 3_556
S3 Cu2 S3 180.0 3_656 .
S3 Cu2 S4 89.33(5) 3_656 3_656
S3 Cu2 S4 90.67(5) . 3_656
S3 Cu2 S4 90.67(5) 3_656 .
S3 Cu2 S4 89.33(5) . .
S4 Cu2 S4 180.0 3_656 .
C18 S3 C10 104.0(3) 3_656 .
C18 S3 Cu2 103.0(3) 3_656 .
C10 S3 Cu2 102.8(2) . .
C16 S4 C15 102.9(3) . .
C16 S4 Cu2 103.8(2) . .
C15 S4 Cu2 101.4(2) . .
C11 C10 C15 110.7(5) . .
C11 C10 S3 109.8(4) . .
C15 C10 S3 108.6(4) . .
C10 C11 C12 110.7(6) . .
C13 C12 C11 110.7(6) . .
C12 C13 C14 111.6(6) . .
C13 C14 C15 110.9(6) . .
C10 C15 C14 110.9(5) . .
C10 C15 S4 108.8(4) . .
C14 C15 S4 111.1(4) . .
C17 C16 S4 112.1(5) . .
C16 C17 C18 116.3(6) . .
C17 C18 S3 110.7(5) . 3_656
O5' Cl1 O4' 114.1(11) . .
O5' Cl1 O3' 114.7(11) . .
O4' Cl1 O3' 114.3(9) . .
O4 Cl1 O5 109.0(12) . .
O5' Cl1 O6' 96.6(11) . .
O4' Cl1 O6' 113.8(9) . .
O3' Cl1 O6' 101.2(9) . .
O4 Cl1 O3 117.7(12) . .
O5 Cl1 O3 106.8(8) . .
O4 Cl1 O6 101.6(12) . .
O5 Cl1 O6 108.5(9) . .
O3 Cl1 O6 112.9(8) . .
O8' Cl2 O7' 98.4(10) . .
O10 Cl2 O9 103.6(10) . .
O8' Cl2 O9' 107.0(9) . .
O7' Cl2 O9' 108.7(8) . .
O10 Cl2 O8 109.8(9) . .
O9 Cl2 O8 94.3(9) . .
O10 Cl2 O7 122.4(10) . .
O9 Cl2 O7 119.8(11) . .
O8 Cl2 O7 103.0(10) . .
O8' Cl2 O10' 101.7(10) . .
O7' Cl2 O10' 122.2(10) . .
O9' Cl2 O10' 115.8(9) . .

loop_
_geom_bond_atom_site_label_1
_geom_bond_atom_site_label_2
_geom_bond_distance
_geom_bond_site_symmetry_2
Cu1 S1 2.2798(13) 3_556
Cu1 S1 2.2798(13) .
Cu1 S2 2.2882(13) .
Cu1 S2 2.2882(13) 3_556
S1 C9 1.820(7) 3_556
S1 C1 1.835(5) .
S2 C7 1.810(7) .
S2 C6 1.834(5) .
C1 C6 1.510(8) .
C1 C2 1.523(7) .
C2 C3 1.539(9) .
C3 C4 1.496(10) .
C4 C5 1.508(9) .
C5 C6 1.538(7) .
C7 C8 1.491(9) .
C8 C9 1.535(9) .
C9 S1 1.820(7) 3_556
Cu2 S3 2.2801(14) 3_656
Cu2 S3 2.2801(14) .
Cu2 S4 2.2960(13) 3_656
Cu2 S4 2.2960(14) .
S3 C18 1.812(7) 3_656
S3 C10 1.829(6) .
S4 C16 1.814(7) .
S4 C15 1.840(6) .
C10 C11 1.518(8) .
C10 C15 1.521(8) .
C11 C12 1.545(9) .
C12 C13 1.498(10) .
C13 C14 1.509(9) .
C14 C15 1.524(8) .
C16 C17 1.526(10) .
C17 C18 1.528(9) .
C18 S3 1.812(7) 3_656
Cl1 O5' 1.34(2) .
Cl1 O4' 1.345(15) .
Cl1 O4 1.32(2) .
Cl1 O3' 1.41(2) .
Cl1 O5 1.42(2) .
Cl1 O6' 1.44(2) .
Cl1 O3 1.444(12) .
Cl1 O6 1.49(2) .
Cl2 O10 1.39(2) .
Cl2 O8' 1.38(2) .
Cl2 O7' 1.38(2) .
Cl2 O9 1.38(2) .
Cl2 O9' 1.432(13) .
Cl2 O8 1.434(15) .
Cl2 O7 1.43(2) .
Cl2 O10' 1.46(2) .

loop_
_geom_torsion_atom_site_label_1
_geom_torsion_atom_site_label_2
_geom_torsion_atom_site_label_3
_geom_torsion_atom_site_label_4
_geom_torsion
_geom_torsion_site_symmetry_1
_geom_torsion_site_symmetry_4
S1 Cu1 S1 C9 -178.7(64) 3_556 3_556
S2 Cu1 S1 C9 -119.2(2) . 3_556
S2 Cu1 S1 C9 60.8(2) 3_556 3_556
S1 Cu1 S1 C1 -72.6(62) 3_556 .
S2 Cu1 S1 C1 -13.1(2) . .
S2 Cu1 S1 C1 166.9(2) 3_556 .
S1 Cu1 S2 C7 59.0(2) 3_556 .
S1 Cu1 S2 C7 -121.0(2) . .
S2 Cu1 S2 C7 -28.0(67) 3_556 .
S1 Cu1 S2 C6 166.7(2) 3_556 .
S1 Cu1 S2 C6 -13.3(2) . .
S2 Cu1 S2 C6 79.7(67) 3_556 .
C9 S1 C1 C6 151.7(4) 3_556 .
Cu1 S1 C1 C6 44.7(4) . .
C9 S1 C1 C2 -86.6(5) 3_556 .
Cu1 S1 C1 C2 166.4(4) . .
C6 C1 C2 C3 -55.6(7) . .
S1 C1 C2 C3 -176.1(5) . .
C1 C2 C3 C4 57.6(8) . .
C2 C3 C4 C5 -58.5(9) . .
C3 C4 C5 C6 56.5(8) . .
C2 C1 C6 C5 55.7(7) . .
S1 C1 C6 C5 176.4(4) . .
C2 C1 C6 S2 178.2(4) . .
S1 C1 C6 S2 -61.0(4) . .
C4 C5 C6 C1 -55.6(7) . .
C4 C5 C6 S2 -177.3(5) . .
C7 S2 C6 C1 152.2(4) . .
Cu1 S2 C6 C1 44.8(4) . .
C7 S2 C6 C5 -84.5(5) . .
Cu1 S2 C6 C5 168.1(4) . .
C6 S2 C7 C8 -173.5(5) . .
Cu1 S2 C7 C8 -67.9(5) . .
S2 C7 C8 C9 73.0(8) . .
C7 C8 C9 S1 -73.4(8) . 3_556
S3 Cu2 S3 C18 124.7(409) 3_656 3_656
S4 Cu2 S3 C18 -60.3(2) 3_656 3_656
S4 Cu2 S3 C18 119.7(2) . 3_656
S3 Cu2 S3 C10 16.8(406) 3_656 .
S4 Cu2 S3 C10 -168.2(2) 3_656 .
S4 Cu2 S3 C10 11.8(2) . .
S3 Cu2 S4 C16 -58.6(3) 3_656 .
S3 Cu2 S4 C16 121.4(3) . .
S4 Cu2 S4 C16 -172.0(40) 3_656 .
S3 Cu2 S4 C15 -165.1(2) 3_656 .
S3 Cu2 S4 C15 14.9(2) . .
S4 Cu2 S4 C15 81.5(40) 3_656 .
C18 S3 C10 C11 88.1(5) 3_656 .
Cu2 S3 C10 C11 -164.7(4) . .
C18 S3 C10 C15 -150.7(4) 3_656 .
Cu2 S3 C10 C15 -43.6(4) . .
C15 C10 C11 C12 55.9(7) . .
S3 C10 C11 C12 175.8(5) . .
C10 C11 C12 C13 -56.0(8) . .
C11 C12 C13 C14 56.4(8) . .
C12 C13 C14 C15 -56.8(8) . .
C11 C10 C15 C14 -56.3(7) . .
S3 C10 C15 C14 -177.0(4) . .
C11 C10 C15 S4 -178.8(4) . .
S3 C10 C15 S4 60.6(4) . .
C13 C14 C15 C10 56.3(7) . .
C13 C14 C15 S4 177.4(5) . .
C16 S4 C15 C10 -153.3(4) . .
Cu2 S4 C15 C10 -46.1(4) . .
C16 S4 C15 C14 84.3(5) . .
Cu2 S4 C15 C14 -168.5(4) . .
C15 S4 C16 C17 172.5(5) . .
Cu2 S4 C16 C17 67.1(5) . .
S4 C16 C17 C18 -73.8(8) . .
C16 C17 C18 S3 75.8(8) . 3_656
